data_1544227
loop_
_publ_author_name
'Aabaka, Sreenath Reddy'
'Yaaratha, Sarala'
'Krishna, L. Sivarama'
'Das, Samar K.'
'Ammireddy, Varada Reddy'

_publ_section_title
;
 (<i>E</i>)-2-[(2-Butyl-4-chloro-1<i>H</i>-imidazol-5-yl)methylidene]-<i>N</i>-methylhydrazine-1-carbothioamide
 monohydrate
;
_journal_issue 9
_journal_name_full IUCrData
_journal_page_first x161514
_journal_paper_doi 10.1107/S2414314616015145
_journal_volume 1
_journal_year 2016
_chemical_formula_iupac 'C10 H16 Cl N5 S, H2 O'
_chemical_formula_moiety 'C10 H16 Cl N5 S, H2 O'
_chemical_formula_sum 'C10 H18 Cl N5 O S'
_chemical_formula_weight 291.80
_chemical_name_systematic
'(<i>E</i>)-2-[(2-Butyl-4-chloro-1<i>H</i>-imidazol-5-yl)methylidene]-<i>N</i>-methylhydrazine-1-carbothioamide monohydrate'
_space_group_crystal_system monoclinic
_space_group_IT_number 14
_space_group_name_Hall '-P 2ybc'
_space_group_name_H-M_alt 'P 1 21/c 1'
_symmetry_space_group_name_Hall '-P 2ybc'
_symmetry_space_group_name_H-M 'P 1 21/c 1'
_atom_sites_solution_hydrogens mixed
_atom_sites_solution_primary direct
_atom_sites_solution_secondary difmap
_cell_angle_alpha 90
_cell_angle_beta 92.402(9)
_cell_angle_gamma 90
_cell_formula_units_Z 4
_cell_length_a 6.494(4)
_cell_length_b 17.665(10)
_cell_length_c 13.508(8)
_cell_measurement_reflns_used 5524
_cell_measurement_temperature 300.15
_cell_measurement_theta_max 24.92
_cell_measurement_theta_min 2.31
_cell_volume 1548.2(16)
_computing_cell_refinement
;
SMART (Bruker, 2004)
;
_computing_data_collection
;
SAINT (Bruker, 2004)
;
_computing_data_reduction
;
SAINT (Bruker, 2004)
;
_computing_molecular_graphics
;
<i>OLEX2</i> (Dolomanov <i>et al.</i>,  2009) and Mercury (Macrae <i>et
al.</i>,  2008)
;
_computing_publication_material
;
<i>OLEX2</i> (Dolomanov <i>et al.</i>,  2009)
;
_computing_structure_refinement
;
SHELXL2014 (Sheldrick, 2015)
;
_computing_structure_solution
;
SHELXS (Sheldrick, 2008)
;
_diffrn_ambient_temperature 300.15
_diffrn_measured_fraction_theta_full 1.000
_diffrn_measured_fraction_theta_max 0.987
_diffrn_measurement_device_type 'Bruker SMART CCD area detector'
_diffrn_measurement_method 'phi and omega scans'
_diffrn_radiation_monochromator graphite
_diffrn_radiation_type MoK\a
_diffrn_radiation_wavelength 0.71073
_diffrn_reflns_av_R_equivalents 0.0391
_diffrn_reflns_limit_h_max 8
_diffrn_reflns_limit_h_min -8
_diffrn_reflns_limit_k_max 21
_diffrn_reflns_limit_k_min -22
_diffrn_reflns_limit_l_max 16
_diffrn_reflns_limit_l_min -16
_diffrn_reflns_number 15205
_diffrn_reflns_theta_full 25.242
_diffrn_reflns_theta_max 26.468
_diffrn_reflns_theta_min 1.899
_exptl_absorpt_coefficient_mu 0.379
_exptl_absorpt_correction_T_max 0.9486
_exptl_absorpt_correction_T_min 0.8948
_exptl_absorpt_correction_type multi-scan
_exptl_absorpt_process_details
;
(SADABS; Bruker, 2004)
;
_exptl_crystal_colour yellow
_exptl_crystal_density_diffrn 1.252
_exptl_crystal_description block
_exptl_crystal_F_000 616
_exptl_crystal_size_max 0.3
_exptl_crystal_size_mid 0.2
_exptl_crystal_size_min 0.14
_refine_diff_density_max 0.229
_refine_diff_density_min -0.306
_refine_ls_extinction_method none
_refine_ls_goodness_of_fit_ref 1.030
_refine_ls_hydrogen_treatment constr
_refine_ls_matrix_type full
_refine_ls_number_parameters 192
_refine_ls_number_reflns 3151
_refine_ls_number_restraints 90
_refine_ls_restrained_S_all 1.061
_refine_ls_R_factor_all 0.0645
_refine_ls_R_factor_gt 0.0486
_refine_ls_shift/su_max 0.001
_refine_ls_shift/su_mean 0.000
_refine_ls_structure_factor_coef Fsqd
_refine_ls_weighting_details 'w=1/[\s^2^(Fo^2^)+(0.0896P)^2^+0.1249P] where P=(Fo^2^+2Fc^2^)/3'
_refine_ls_weighting_scheme calc
_refine_ls_wR_factor_gt 0.1383
_refine_ls_wR_factor_ref 0.1504
_reflns_number_gt 2347
_reflns_number_total 3151
_reflns_threshold_expression 'I > 2\s(I)'
_cod_data_source_file su4057sup1.cif
_cod_data_source_block I
_cod_database_code 1544227
_shelx_space_group_comment
;
The symmetry employed for this shelxl refinement is uniquely defined
by the following loop, which should always be used as a source of
symmetry information in preference to the above space-group names.
They are only intended as comments.
;
_shelx_estimated_absorpt_t_min 0.895
_shelx_estimated_absorpt_t_max 0.949

loop_
_space_group_symop_operation_xyz
'x, y, z'
'-x, y+1/2, -z+1/2'
'-x, -y, -z'
'x, -y-1/2, z-1/2'

loop_
_atom_site_type_symbol
_atom_site_label
_atom_site_fract_x
_atom_site_fract_y
_atom_site_fract_z
_atom_site_U_iso_or_equiv
_atom_site_adp_type
_atom_site_calc_flag
_atom_site_occupancy
_atom_site_disorder_assembly
_atom_site_disorder_group
Cl Cl1 1.09917(13) 0.28647(5) 1.33664(5) 0.1203(3) Uani d 1 . .
S S1 1.40870(8) 0.50705(3) 0.84042(4) 0.0775(2) Uani d 1 . .
N N1 0.7716(2) 0.30301(9) 1.09668(13) 0.0680(4) Uani d 1 . .
H H1 0.7390 0.3177 1.0374 0.082 Uiso calc 1 . .
N N2 0.7516(3) 0.24365(10) 1.23866(15) 0.0803(5) Uani d 1 . .
N N3 1.0786(2) 0.39480(9) 1.02455(12) 0.0676(4) Uani d 1 . .
N N4 1.2297(2) 0.43919(9) 0.98710(13) 0.0713(4) Uani d 1 . .
H H4 1.3325 0.4541 1.0243 0.086 Uiso calc 1 . .
N N5 1.0461(3) 0.43806(11) 0.84178(13) 0.0777(5) Uani d 1 . .
H H5 0.9546 0.4141 0.8737 0.093 Uiso calc 1 . .
C C1 1.0031(4) 0.45223(17) 0.73736(19) 0.1025(8) Uani d 1 . .
H H1A 0.9799 0.5054 0.7270 0.154 Uiso calc 1 . .
H H1B 0.8824 0.4245 0.7155 0.154 Uiso calc 1 . .
H H1C 1.1184 0.4362 0.7004 0.154 Uiso calc 1 . .
C C2 1.2143(3) 0.45908(10) 0.89093(15) 0.0650(5) Uani d 1 . .
C C3 1.0989(3) 0.37222(11) 1.11367(16) 0.0689(5) Uani d 1 . .
H H3 1.2117 0.3870 1.1538 0.083 Uiso calc 1 . .
C C4 0.9444(3) 0.32364(11) 1.15086(14) 0.0668(5) Uani d 1 . .
C C5 0.9271(3) 0.28602(12) 1.23801(17) 0.0776(6) Uani d 1 . .
C C6 0.6607(3) 0.25575(11) 1.15151(18) 0.0726(5) Uani d 1 . .
C C7 0.4665(4) 0.21935(15) 1.1134(2) 0.0981(8) Uani d 1 . .
H H7AA 0.3930 0.2024 1.1704 0.118 Uiso calc 0.491(9) A 1
H H7AB 0.3830 0.2585 1.0812 0.118 Uiso calc 0.491(9) A 1
H H7BC 0.4113 0.2473 1.0565 0.118 Uiso calc 0.509(9) A 2
H H7BD 0.3654 0.2206 1.1642 0.118 Uiso calc 0.509(9) A 2
C C8 0.4739(19) 0.1576(8) 1.0468(9) 0.138(4) Uani d 0.491(9) A 1
H H8A 0.4192 0.1769 0.9838 0.166 Uiso calc 0.491(9) A 1
H H8B 0.3732 0.1216 1.0692 0.166 Uiso calc 0.491(9) A 1
C C8A 0.5058(15) 0.1367(5) 1.0833(7) 0.101(2) Uani d 0.509(9) A 2
H H8AA 0.3772 0.1097 1.0707 0.122 Uiso calc 0.509(9) A 2
H H8AB 0.5871 0.1102 1.1343 0.122 Uiso calc 0.509(9) A 2
C C9 0.6576(17) 0.1117(7) 1.0227(7) 0.141(3) Uani d 0.491(9) A 1
H H9A 0.6684 0.0647 1.0598 0.169 Uiso calc 0.491(9) A 1
H H9B 0.7858 0.1398 1.0288 0.169 Uiso calc 0.491(9) A 1
C C9A 0.6316(17) 0.1452(5) 0.9831(7) 0.130(3) Uani d 0.509(9) A 2
H H9AA 0.5431 0.1671 0.9310 0.157 Uiso calc 0.509(9) A 2
H H9AB 0.7488 0.1785 0.9949 0.157 Uiso calc 0.509(9) A 2
C C10 0.5775(17) 0.1002(7) 0.9120(6) 0.157(3) Uani d 0.491(9) A 1
H H10A 0.6748 0.0702 0.8776 0.235 Uiso calc 0.491(9) A 1
H H10B 0.4467 0.0747 0.9108 0.235 Uiso calc 0.491(9) A 1
H H10C 0.5621 0.1486 0.8803 0.235 Uiso calc 0.491(9) A 1
C C10A 0.708(2) 0.0645(5) 0.9501(9) 0.173(4) Uani d 0.509(9) A 2
H H10D 0.7830 0.0693 0.8906 0.259 Uiso calc 0.509(9) A 2
H H10E 0.7966 0.0433 1.0016 0.259 Uiso calc 0.509(9) A 2
H H10F 0.5915 0.0319 0.9379 0.259 Uiso calc 0.509(9) A 2
O O1 0.6591(2) 0.15312(9) 1.40012(11) 0.0909(5) Uani d 1 . .
H H1D 0.6078 0.1117 1.3785 0.136 Uiso d 1 . .
H H1E 0.6784 0.1808 1.3499 0.136 Uiso d 1 . .

loop_
_atom_site_aniso_label
_atom_site_aniso_U_11
_atom_site_aniso_U_22
_atom_site_aniso_U_33
_atom_site_aniso_U_12
_atom_site_aniso_U_13
_atom_site_aniso_U_23
Cl1 0.1252(6) 0.1591(8) 0.0757(5) -0.0300(5) -0.0068(4) 0.0263(4)
S1 0.0773(4) 0.0824(4) 0.0740(4) -0.0057(2) 0.0155(3) 0.0169(3)
N1 0.0741(9) 0.0658(9) 0.0648(10) 0.0046(7) 0.0131(8) 0.0015(8)
N2 0.0886(11) 0.0791(11) 0.0750(13) -0.0082(9) 0.0248(10) 0.0076(9)
N3 0.0701(9) 0.0660(9) 0.0678(11) -0.0028(7) 0.0160(7) 0.0061(8)
N4 0.0708(9) 0.0766(10) 0.0671(11) -0.0081(8) 0.0091(8) 0.0110(8)
N5 0.0788(11) 0.0886(12) 0.0664(11) -0.0083(9) 0.0103(9) 0.0075(9)
C1 0.1038(17) 0.132(2) 0.0707(16) -0.0195(16) -0.0034(13) 0.0140(15)
C2 0.0692(11) 0.0610(11) 0.0656(12) 0.0053(8) 0.0138(9) 0.0047(9)
C3 0.0759(11) 0.0653(11) 0.0661(13) -0.0026(9) 0.0101(9) 0.0034(9)
C4 0.0760(11) 0.0633(11) 0.0619(12) -0.0017(9) 0.0146(9) 0.0001(9)
C5 0.0891(14) 0.0808(13) 0.0636(13) -0.0051(11) 0.0133(10) 0.0068(10)
C6 0.0743(11) 0.0682(12) 0.0771(15) 0.0021(9) 0.0231(10) -0.0008(10)
C7 0.0727(13) 0.0956(17) 0.127(2) -0.0029(12) 0.0189(13) 0.0024(16)
C8 0.123(6) 0.180(8) 0.110(7) -0.019(5) -0.016(5) -0.040(6)
C8A 0.086(4) 0.115(5) 0.101(5) -0.017(3) -0.013(4) -0.027(4)
C9 0.173(5) 0.138(7) 0.111(6) 0.018(5) -0.001(5) -0.024(5)
C9A 0.165(6) 0.119(5) 0.109(6) -0.019(4) 0.027(5) -0.041(4)
C10 0.182(7) 0.172(7) 0.115(5) 0.007(6) 0.003(5) -0.018(5)
C10A 0.227(8) 0.136(6) 0.159(7) -0.014(5) 0.057(6) -0.057(5)
O1 0.1094(11) 0.0934(10) 0.0699(10) -0.0319(9) 0.0023(8) 0.0073(8)

loop_
_atom_type_symbol
_atom_type_description
_atom_type_scat_dispersion_real
_atom_type_scat_dispersion_imag
_atom_type_scat_source
C C 0.0033 0.0016 'International Tables Vol C Tables 4.2.6.8 and 6.1.1.4'
H H 0.0000 0.0000 'International Tables Vol C Tables 4.2.6.8 and 6.1.1.4'
Cl Cl 0.1484 0.1585 'International Tables Vol C Tables 4.2.6.8 and 6.1.1.4'
N N 0.0061 0.0033 'International Tables Vol C Tables 4.2.6.8 and 6.1.1.4'
O O 0.0106 0.0060 'International Tables Vol C Tables 4.2.6.8 and 6.1.1.4'
S S 0.1246 0.1234 'International Tables Vol C Tables 4.2.6.8 and 6.1.1.4'

loop_
_geom_angle_atom_site_label_1
_geom_angle_atom_site_label_2
_geom_angle_atom_site_label_3
_geom_angle
C4 N1 H1 125.7
C6 N1 H1 125.7
C6 N1 C4 108.54(19)
C6 N2 C5 104.44(17)
C3 N3 N4 118.86(17)
N3 N4 H4 120.6
C2 N4 N3 118.74(17)
C2 N4 H4 120.6
C1 N5 H5 117.7
C2 N5 H5 117.7
C2 N5 C1 124.62(18)
N5 C1 H1A 109.5
N5 C1 H1B 109.5
N5 C1 H1C 109.5
H1A C1 H1B 109.5
H1A C1 H1C 109.5
H1B C1 H1C 109.5
N4 C2 S1 119.65(16)
N5 C2 S1 124.06(17)
N5 C2 N4 116.27(17)
N3 C3 H3 120.8
N3 C3 C4 118.4(2)
C4 C3 H3 120.8
N1 C4 C3 123.13(19)
C5 C4 N1 103.76(18)
C5 C4 C3 133.1(2)
N2 C5 Cl1 121.25(17)
C4 C5 Cl1 126.82(18)
C4 C5 N2 111.9(2)
N1 C6 C7 122.9(2)
N2 C6 N1 111.4(2)
N2 C6 C7 125.6(2)
C6 C7 H7AA 107.3
C6 C7 H7AB 107.3
C6 C7 H7BC 109.5
C6 C7 H7BD 109.5
C6 C7 C8A 110.7(4)
H7AA C7 H7AB 106.9
H7BC C7 H7BD 108.1
C8 C7 C6 120.1(5)
C8 C7 H7AA 107.3
C8 C7 H7AB 107.3
C8A C7 H7BC 109.5
C8A C7 H7BD 109.5
C7 C8 H8A 105.5
C7 C8 H8B 105.5
C7 C8 C9 127.4(10)
H8A C8 H8B 106.0
C9 C8 H8A 105.5
C9 C8 H8B 105.5
C7 C8A H8AA 111.1
C7 C8A H8AB 111.1
C7 C8A C9A 103.1(7)
H8AA C8A H8AB 109.1
C9A C8A H8AA 111.1
C9A C8A H8AB 111.1
C8 C9 H9A 113.2
C8 C9 H9B 113.2
C8 C9 C10 92.4(10)
H9A C9 H9B 110.6
C10 C9 H9A 113.2
C10 C9 H9B 113.2
C8A C9A H9AA 109.8
C8A C9A H9AB 109.8
H9AA C9A H9AB 108.3
C10A C9A C8A 109.2(9)
C10A C9A H9AA 109.8
C10A C9A H9AB 109.8
C9 C10 H10A 109.5
C9 C10 H10B 109.5
C9 C10 H10C 109.5
H10A C10 H10B 109.5
H10A C10 H10C 109.5
H10B C10 H10C 109.5
C9A C10A H10D 109.5
C9A C10A H10E 109.5
C9A C10A H10F 109.5
H10D C10A H10E 109.5
H10D C10A H10F 109.5
H10E C10A H10F 109.5
H1D O1 H1E 106.8

loop_
_geom_bond_atom_site_label_1
_geom_bond_atom_site_label_2
_geom_bond_distance
Cl1 C5 1.703(3)
S1 C2 1.688(2)
N1 H1 0.8600
N1 C4 1.363(3)
N1 C6 1.345(3)
N2 C5 1.364(3)
N2 C6 1.312(3)
N3 N4 1.370(2)
N3 C3 1.270(3)
N4 H4 0.8600
N4 C2 1.345(3)
N5 H5 0.8600
N5 C1 1.448(3)
N5 C2 1.308(3)
C1 H1A 0.9600
C1 H1B 0.9600
C1 H1C 0.9600
C3 H3 0.9300
C3 C4 1.428(3)
C4 C5 1.361(3)
C6 C7 1.488(3)
C7 H7AA 0.9700
C7 H7AB 0.9700
C7 H7BC 0.9700
C7 H7BD 0.9700
C7 C8 1.415(11)
C7 C8A 1.540(9)
C8 H8A 0.9700
C8 H8B 0.9700
C8 C9 1.490(13)
C8A H8AA 0.9700
C8A H8AB 0.9700
C8A C9A 1.617(12)
C9 H9A 0.9700
C9 H9B 0.9700
C9 C10 1.575(12)
C9A H9AA 0.9700
C9A H9AB 0.9700
C9A C10A 1.580(12)
C10 H10A 0.9600
C10 H10B 0.9600
C10 H10C 0.9600
C10A H10D 0.9600
C10A H10E 0.9600
C10A H10F 0.9600
O1 H1D 0.8500
O1 H1E 0.8500

loop_
_geom_hbond_atom_site_label_D
_geom_hbond_atom_site_label_H
_geom_hbond_atom_site_label_A
_geom_hbond_site_symmetry_A
_geom_hbond_distance_DH
_geom_hbond_distance_HA
_geom_hbond_distance_DA
_geom_hbond_angle_DHA
O1 H1E N2 . 0.85 1.94 2.790(3) 174
N1 H1 O1 4_565 0.86 1.97 2.832(3) 177
N5 H5 O1 4_565 0.86 2.30 3.114(3) 159
O1 H1D S1 4_466 0.85 2.51 3.345(2) 169
N4 H4 S1 3_867 0.86 2.52 3.374(2) 169

loop_
_geom_torsion_atom_site_label_1
_geom_torsion_atom_site_label_2
_geom_torsion_atom_site_label_3
_geom_torsion_atom_site_label_4
_geom_torsion
N1 C4 C5 Cl1 178.29(17)
N1 C4 C5 N2 0.0(2)
N1 C6 C7 C8 75.8(8)
N1 C6 C7 C8A 101.2(4)
N2 C6 C7 C8 -100.3(8)
N2 C6 C7 C8A -75.0(5)
N3 N4 C2 S1 -174.50(13)
N3 N4 C2 N5 4.4(3)
N3 C3 C4 N1 -3.0(3)
N3 C3 C4 C5 174.6(2)
N4 N3 C3 C4 -177.68(16)
C1 N5 C2 S1 0.5(3)
C1 N5 C2 N4 -178.3(2)
C3 N3 N4 C2 175.86(17)
C3 C4 C5 Cl1 0.4(4)
C3 C4 C5 N2 -177.9(2)
C4 N1 C6 N2 -0.4(2)
C4 N1 C6 C7 -177.11(19)
C5 N2 C6 N1 0.4(2)
C5 N2 C6 C7 177.0(2)
C6 N1 C4 C3 178.42(17)
C6 N1 C4 C5 0.2(2)
C6 N2 C5 Cl1 -178.66(17)
C6 N2 C5 C4 -0.3(2)
C6 C7 C8 C9 13(2)
C6 C7 C8A C9A -72.0(8)
C7 C8 C9 C10 -146.0(13)
C7 C8A C9A C10A 172.9(8)
C8 C7 C8A C9A 45.5(17)
C8A C7 C8 C9 -60.1(16)

_cod_database_fobs_code 1544227
